data_2007279
loop_
_publ_author_name
'Nieger, Martin'
'Hupfer, Heike'
'Bolte, Michael'

_publ_section_title
;
 Structural Investigation of Biphenyl Derivatives
;
_journal_issue 5
_journal_name_full 'Acta Crystallographica Section C'
_journal_page_first 656
_journal_page_last 659
_journal_paper_doi 10.1107/S0108270197017939
_journal_volume 54
_journal_year 1998
_chemical_formula_moiety 'C24 H28 O'
_chemical_formula_sum 'C24 H28 O'
_chemical_formula_weight 332.46
_chemical_name_systematic
;
 2,2,7,7-Bis(pentamethylene)-dibenzo[c;e]-dihydro-oxepin
;
_space_group_IT_number 4
_symmetry_cell_setting monoclinic
_symmetry_space_group_name_Hall 'P 2yb'
_symmetry_space_group_name_H-M 'P 1 21 1'
_audit_creation_method SHELXL-97
_cell_angle_alpha 90.00
_cell_angle_beta 97.830(10)
_cell_angle_gamma 90.00
_cell_formula_units_Z 4
_cell_length_a 10.0620(10)
_cell_length_b 16.3070(10)
_cell_length_c 11.398(2)
_cell_measurement_reflns_used 58
_cell_measurement_temperature 295(2)
_cell_measurement_theta_max 25
_cell_measurement_theta_min 20
_cell_volume 1852.8(4)
_computing_cell_refinement 'DIF4 (Stoe & Cie, 1984a)'
_computing_data_collection 'DIF4 (Stoe & Cie, 1984a)'
_computing_data_reduction 'REDU4 (Stoe & Cie, 1984b)'
_computing_molecular_graphics 'XP (SHELXTL-Plus, Sheldrick, 1991)'
_computing_publication_material SHELXL97
_computing_structure_refinement 'SHELXL97 (Sheldrick, 1997b)'
_computing_structure_solution 'SHELXS97 (Sheldrick, 1997a)'
_diffrn_ambient_temperature 295(2)
_diffrn_measurement_device_type 'STOE-Siemens AED'
_diffrn_measurement_method 'profile-fitting (Clegg, 1981)'
_diffrn_radiation_monochromator graphite
_diffrn_radiation_source 'fine-focus sealed tube'
_diffrn_radiation_type MoK\a
_diffrn_radiation_wavelength 0.71069
_diffrn_reflns_av_R_equivalents 0.0235
_diffrn_reflns_av_sigmaI/netI 0.0335
_diffrn_reflns_limit_h_max 11
_diffrn_reflns_limit_h_min -11
_diffrn_reflns_limit_k_max 19
_diffrn_reflns_limit_k_min 0
_diffrn_reflns_limit_l_max 2
_diffrn_reflns_limit_l_min -13
_diffrn_reflns_number 4271
_diffrn_reflns_theta_full 25.00
_diffrn_reflns_theta_max 25.00
_diffrn_reflns_theta_min 3.56
_diffrn_standards_decay_% none
_diffrn_standards_interval_count 200
_diffrn_standards_number 3
_exptl_absorpt_coefficient_mu 0.070
_exptl_absorpt_correction_type none
_exptl_crystal_colour colourless
_exptl_crystal_density_diffrn 1.192
_exptl_crystal_density_meas ?
_exptl_crystal_density_method 'not measured'
_exptl_crystal_description block
_exptl_crystal_F_000 720
_exptl_crystal_size_max 0.90
_exptl_crystal_size_mid 0.60
_exptl_crystal_size_min 0.40
_refine_diff_density_max 0.151
_refine_diff_density_min -0.172
_refine_ls_extinction_method none
_refine_ls_goodness_of_fit_ref 1.096
_refine_ls_hydrogen_treatment 'see experimental section'
_refine_ls_matrix_type full
_refine_ls_number_parameters 451
_refine_ls_number_reflns 3370
_refine_ls_number_restraints 1
_refine_ls_restrained_S_all 1.095
_refine_ls_R_factor_all 0.0473
_refine_ls_R_factor_gt 0.0392
_refine_ls_shift/su_max <0.001
_refine_ls_shift/su_mean 0.000
_refine_ls_structure_factor_coef Fsqd
_refine_ls_weighting_details 'w = 1/[\s^2^(Fo^2^)+(0.0460P)^2^+0.1183P] where P=(Fo^2^+2Fc^2^)/3'
_refine_ls_weighting_scheme calc
_refine_ls_wR_factor_ref 0.0907
_reflns_number_gt 2891
_reflns_number_total 3370
_reflns_threshold_expression I>2\s(I)
_cod_data_source_file sk1161.cif
_cod_data_source_block II
_cod_depositor_comments
;
The following automatic conversions were performed:

'_exptl_crystal_density_meas' value 'none' was changed to '?' - the
value is perceived as not measured.

Automatic conversion script
Id: cif_fix_values 3008 2015-01-20 13:52:24Z robertas 

The following automatic conversions were performed:

'_refine_ls_weighting_scheme' value 'calc w =
1/[\s^2^(Fo^2^)+(0.0460P)^2^+0.1183P] where P=(Fo^2^+2Fc^2^)/3' was
changed to 'calc'. New tag '_refine_ls_weighting_details' was
created. The value of the new tag was set to 'w =
1/[\s^2^(Fo^2^)+(0.0460P)^2^+0.1183P] where P=(Fo^2^+2Fc^2^)/3'.

Automatic conversion script
Id: cif_fix_values 3143 2015-03-26 13:38:13Z robertas 
;
_cod_original_sg_symbol_Hall 'P 2y1'
_cod_original_sg_symbol_H-M 'P 21'
_cod_database_code 2007279

loop_
_symmetry_equiv_pos_as_xyz
'x, y, z'
'-x, y+1/2, -z'

loop_
_atom_site_label
_atom_site_fract_x
_atom_site_fract_y
_atom_site_fract_z
_atom_site_U_iso_or_equiv
_atom_site_adp_type
_atom_site_calc_flag
_atom_site_refinement_flags
_atom_site_occupancy
_atom_site_disorder_assembly
_atom_site_disorder_group
_atom_site_type_symbol
C1 .1902(3) .60393(17) .3213(2) .0342(6) Uani d . 1 . . C
C2 .3280(3) .60581(16) .3658(2) .0330(6) Uani d . 1 . . C
C3 .4142(3) .55762(18) .3093(3) .0430(7) Uani d . 1 . . C
H3 .5052 .5575 .3380 .052 Uiso calc R 1 . . H
C4 .3690(3) .51017(19) .2123(3) .0504(8) Uani d . 1 . . C
H4 .4294 .4790 .1762 .060 Uiso calc R 1 . . H
C5 .2354(3) .50862(19) .1688(3) .0499(8) Uani d . 1 . . C
H5 .2046 .4768 .1029 .060 Uiso calc R 1 . . H
C6 .1468(3) .55496(18) .2240(2) .0408(7) Uani d . 1 . . C
H6 .0558 .5532 .1952 .049 Uiso calc R 1 . . H
O21 .32835(17) .63257(11) .57897(15) .0373(4) Uani d . 1 . . O
C21 .3804(2) .65960(17) .4723(2) .0334(6) Uani d . 1 . . C
C22 .5313(3) .65234(19) .5091(2) .0403(6) Uani d . 1 . . C
H22A .5770 .6671 .4425 .048 Uiso calc R 1 . . H
H22B .5533 .5957 .5292 .048 Uiso calc R 1 . . H
C23 .5831(3) .7066(2) .6145(3) .0494(8) Uani d . 1 . . C
H23A .5435 .6891 .6832 .059 Uiso calc R 1 . . H
H23B .6796 .7005 .6324 .059 Uiso calc R 1 . . H
C24 .5493(3) .7959(2) .5892(3) .0549(8) Uani d . 1 . . C
H24A .5767 .8283 .6598 .066 Uiso calc R 1 . . H
H24B .5981 .8156 .5271 .066 Uiso calc R 1 . . H
C25 .4006(3) .8065(2) .5514(3) .0497(8) Uani d . 1 . . C
H25A .3822 .8633 .5294 .060 Uiso calc R 1 . . H
H25B .3529 .7938 .6175 .060 Uiso calc R 1 . . H
C26 .3499(3) .75125(17) .4471(2) .0379(6) Uani d . 1 . . C
H26A .3910 .7680 .3788 .045 Uiso calc R 1 . . H
H26B .2537 .7584 .4277 .045 Uiso calc R 1 . . H
C1' .0900(2) .65154(17) .3778(2) .0353(6) Uani d . 1 . . C
C2' .0898(3) .65204(17) .5012(2) .0352(6) Uani d . 1 . . C
C3' -.0074(3) .7004(2) .5455(3) .0465(7) Uani d . 1 . . C
H3' -.0104 .7012 .6266 .056 Uiso calc R 1 . . H
C4' -.0986(3) .7466(2) .4726(3) .0520(8) Uani d . 1 . . C
H4' -.1616 .7782 .5049 .062 Uiso calc R 1 . . H
C5' -.0969(3) .7463(2) .3525(3) .0523(8) Uani d . 1 . . C
H5' -.1580 .7778 .3031 .063 Uiso calc R 1 . . H
C6' -.0032(3) .69848(19) .3054(3) .0435(7) Uani d . 1 . . C
H6' -.0026 .6978 .2239 .052 Uiso calc R 1 . . H
C21' .1924(3) .60326(17) .5843(2) .0349(6) Uani d . 1 . . C
C22' .1807(3) .51042(17) .5583(2) .0390(6) Uani d . 1 . . C
H22C .0919 .4918 .5698 .047 Uiso calc R 1 . . H
H22D .1915 .5008 .4761 .047 Uiso calc R 1 . . H
C23' .2855(3) .46068(18) .6377(3) .0458(7) Uani d . 1 . . C
H23C .2718 .4028 .6205 .055 Uiso calc R 1 . . H
H23D .3743 .4753 .6203 .055 Uiso calc R 1 . . H
C24' .2784(3) .4755(2) .7676(3) .0509(8) Uani d . 1 . . C
H24C .3527 .4479 .8147 .061 Uiso calc R 1 . . H
H24D .1957 .4525 .7882 .061 Uiso calc R 1 . . H
C25' .2838(3) .56654(19) .7965(3) .0466(7) Uani d . 1 . . C
H25C .3725 .5874 .7889 .056 Uiso calc R 1 . . H
H25D .2685 .5743 .8780 .056 Uiso calc R 1 . . H
C26' .1795(3) .61514(19) .7152(2) .0412(7) Uani d . 1 . . C
H26C .1892 .6729 .7346 .049 Uiso calc R 1 . . H
H26D .0905 .5982 .7291 .049 Uiso calc R 1 . . H
C1" .8579(3) .40234(17) 1.1718(2) .0359(6) Uani d . 1 . . C
C2" .7868(2) .45894(16) 1.0935(2) .0343(6) Uani d . 1 . . C
C3" .7414(3) .53069(19) 1.1417(3) .0461(7) Uani d . 1 . . C
H3" .6945 .5690 1.0918 .055 Uiso calc R 1 . . H
C4" .7645(3) .5462(2) 1.2624(3) .0538(9) Uani d . 1 . . C
H4" .7332 .5946 1.2920 .065 Uiso calc R 1 . . H
C5" .8328(3) .4910(2) 1.3383(3) .0543(9) Uani d . 1 . . C
H5" .8478 .5014 1.4192 .065 Uiso calc R 1 . . H
C6" .8792(3) .4195(2) 1.2930(3) .0481(8) Uani d . 1 . . C
H6" .9258 .3819 1.3445 .058 Uiso calc R 1 . . H
O21" .67878(17) .37024(11) .93218(15) .0371(4) Uani d . 1 . . O
C21" .7619(3) .44239(16) .9605(2) .0353(6) Uani d . 1 . . C
C22" .6765(3) .50840(18) .8909(3) .0450(7) Uani d . 1 . . C
H22E .5905 .5117 .9202 .054 Uiso calc R 1 . . H
H22F .7207 .5610 .9047 .054 Uiso calc R 1 . . H
C23" .6527(3) .4920(2) .7588(3) .0550(9) Uani d . 1 . . C
H23E .6016 .4417 .7439 .066 Uiso calc R 1 . . H
H23F .6002 .5365 .7193 .066 Uiso calc R 1 . . H
C24" .7832(4) .4844(2) .7082(3) .0636(10) Uani d . 1 . . C
H24E .8297 .5366 .7146 .076 Uiso calc R 1 . . H
H24F .7649 .4701 .6249 .076 Uiso calc R 1 . . H
C25" .8715(3) .4191(2) .7740(3) .0551(8) Uani d . 1 . . C
H25E .9574 .4178 .7443 .066 Uiso calc R 1 . . H
H25F .8295 .3658 .7595 .066 Uiso calc R 1 . . H
C26" .8939(3) .43571(18) .9067(2) .0390(6) Uani d . 1 . . C
H26E .9439 .4864 .9214 .047 Uiso calc R 1 . . H
H26F .9478 .3918 .9461 .047 Uiso calc R 1 . . H
C1* .9112(3) .32453(16) 1.1295(2) .0341(6) Uani d . 1 . . C
C2* .8347(3) .27375(16) 1.0465(2) .0336(6) Uani d . 1 . . C
C3* .8964(3) .20380(17) 1.0083(3) .0407(7) Uani d . 1 . . C
H3* .8473 .1692 .9538 .049 Uiso calc R 1 . . H
C4* 1.0285(3) .1844(2) 1.0490(3) .0505(8) Uani d . 1 . . C
H4* 1.0673 .1378 1.0213 .061 Uiso calc R 1 . . H
C5* 1.1024(3) .2346(2) 1.1308(3) .0514(8) Uani d . 1 . . C
H5* 1.1913 .2220 1.1585 .062 Uiso calc R 1 . . H
C6* 1.0437(3) .3036(2) 1.1713(2) .0442(7) Uani d . 1 . . C
H6* 1.0933 .3367 1.2275 .053 Uiso calc R 1 . . H
C21* .6888(2) .29368(16) .9986(2) .0317(6) Uani d . 1 . . C
C22* .5994(3) .29732(18) 1.0978(2) .0372(6) Uani d . 1 . . C
H22G .6028 .2448 1.1380 .045 Uiso calc R 1 . . H
H22H .6345 .3385 1.1552 .045 Uiso calc R 1 . . H
C23* .4540(3) .3178(2) 1.0512(2) .0440(7) Uani d . 1 . . C
H23G .4493 .3725 1.0174 .053 Uiso calc R 1 . . H
H23H .4012 .3173 1.1164 .053 Uiso calc R 1 . . H
C24* .3951(3) .2564(2) .9574(3) .0535(8) Uani d . 1 . . C
H24G .3901 .2027 .9931 .064 Uiso calc R 1 . . H
H24H .3048 .2730 .9254 .064 Uiso calc R 1 . . H
C25* .4813(3) .2518(2) .8583(3) .0476(7) Uani d . 1 . . C
H25G .4465 .2096 .8024 .057 Uiso calc R 1 . . H
H25H .4771 .3037 .8164 .057 Uiso calc R 1 . . H
C26* .6259(3) .23264(17) .9060(2) .0401(7) Uani d . 1 . . C
H26G .6782 .2319 .8406 .048 Uiso calc R 1 . . H
H26H .6302 .1783 .9408 .048 Uiso calc R 1 . . H

loop_
_atom_site_aniso_label
_atom_site_aniso_U_11
_atom_site_aniso_U_22
_atom_site_aniso_U_33
_atom_site_aniso_U_12
_atom_site_aniso_U_13
_atom_site_aniso_U_23
C1 .0394(14) .0376(14) .0260(13) .0005(12) .0057(11) .0036(12)
C2 .0384(14) .0329(14) .0288(13) -.0020(12) .0086(11) .0010(12)
C3 .0429(16) .0444(16) .0433(16) .0032(13) .0114(13) -.0046(14)
C4 .062(2) .0406(16) .0523(19) .0042(15) .0205(16) -.0108(15)
C5 .069(2) .0436(17) .0381(16) -.0085(16) .0103(15) -.0121(15)
C6 .0465(16) .0429(16) .0323(15) -.0080(14) .0026(13) -.0002(13)
O21 .0351(10) .0458(11) .0313(10) -.0076(9) .0055(8) .0032(9)
C21 .0319(14) .0410(15) .0276(13) -.0011(12) .0059(11) -.0023(12)
C22 .0363(15) .0478(16) .0373(14) -.0012(13) .0069(12) .0046(14)
C23 .0422(16) .062(2) .0419(17) -.0120(15) -.0003(13) .0013(16)
C24 .0582(19) .0550(19) .0493(19) -.0184(16) -.0010(15) -.0053(17)
C25 .0622(19) .0405(16) .0463(17) -.0039(15) .0068(15) -.0046(15)
C26 .0390(15) .0389(15) .0361(15) -.0025(13) .0062(12) .0035(13)
C1' .0322(14) .0410(15) .0330(14) -.0065(12) .0053(11) -.0028(13)
C2' .0337(14) .0369(14) .0355(15) -.0008(12) .0070(11) .0000(13)
C3' .0483(17) .0539(18) .0390(16) .0097(15) .0126(14) -.0031(15)
C4' .0460(17) .0574(19) .055(2) .0156(15) .0149(15) .0014(17)
C5' .0412(17) .0556(19) .058(2) .0088(15) -.0017(15) .0030(17)
C6' .0401(16) .0528(18) .0361(15) .0010(14) -.0008(12) .0021(15)
C21' .0323(13) .0413(15) .0323(14) -.0011(12) .0093(11) -.0017(13)
C22' .0390(15) .0418(15) .0359(15) -.0068(13) .0035(12) .0015(13)
C23' .0514(17) .0368(16) .0483(18) -.0027(13) .0034(14) .0034(14)
C24' .0511(18) .0517(19) .0490(19) -.0025(15) .0039(14) .0154(16)
C25' .0499(17) .0579(19) .0320(16) -.0016(15) .0059(13) .0025(14)
C26' .0448(16) .0473(17) .0330(15) .0014(14) .0107(12) .0003(14)
C1" .0332(14) .0391(15) .0348(14) -.0093(12) .0027(12) -.0031(12)
C2" .0287(13) .0351(14) .0394(15) -.0036(11) .0049(11) -.0009(13)
C3" .0370(15) .0410(16) .060(2) -.0015(13) .0072(14) -.0075(15)
C4" .0429(17) .056(2) .066(2) -.0086(16) .0191(16) -.0246(18)
C5" .0534(19) .070(2) .0420(18) -.0166(18) .0147(15) -.0209(18)
C6" .0452(17) .058(2) .0393(17) -.0076(15) -.0004(14) -.0037(16)
O21" .0370(10) .0344(9) .0383(11) -.0065(8) -.0006(8) .0046(9)
C21" .0343(14) .0309(13) .0401(16) -.0038(12) .0033(12) .0011(12)
C22" .0406(16) .0377(15) .0554(19) -.0009(13) .0016(14) .0107(14)
C23" .0506(19) .060(2) .052(2) -.0016(16) -.0029(15) .0208(17)
C24" .064(2) .082(3) .0448(19) -.012(2) .0063(16) .0176(19)
C25" .0493(18) .074(2) .0442(18) -.0094(17) .0152(14) .0030(17)
C26" .0356(14) .0401(15) .0411(16) -.0038(12) .0046(12) .0048(13)
C1* .0377(15) .0358(15) .0286(14) -.0004(12) .0035(12) .0074(12)
C2* .0402(14) .0333(14) .0286(13) .0018(12) .0096(11) .0062(11)
C3* .0479(16) .0380(15) .0375(15) .0047(13) .0105(13) .0033(13)
C4* .0545(19) .0491(17) .0501(18) .0175(15) .0156(15) .0100(16)
C5* .0395(17) .065(2) .0504(18) .0135(16) .0075(14) .0168(17)
C6* .0424(16) .0516(18) .0370(16) -.0001(15) -.0007(13) .0094(15)
C21* .0382(14) .0283(13) .0285(13) -.0010(11) .0046(11) .0001(11)
C22* .0441(15) .0353(14) .0329(14) -.0050(13) .0073(12) -.0024(13)
C23* .0369(15) .0544(18) .0429(17) -.0047(13) .0132(13) -.0082(14)
C24* .0444(16) .060(2) .0555(19) -.0133(15) .0066(14) -.0127(17)
C25* .0451(17) .0523(18) .0438(17) -.0092(15) .0009(13) -.0137(15)
C26* .0462(16) .0367(15) .0379(16) -.0035(13) .0079(13) -.0052(13)

loop_
_atom_type_symbol
_atom_type_description
_atom_type_scat_dispersion_real
_atom_type_scat_dispersion_imag
_atom_type_scat_source
C C 0.0033 0.0016 'International Tables Vol C Tables 4.2.6.8 and 6.1.1.4'
H H 0.0000 0.0000 'International Tables Vol C Tables 4.2.6.8 and 6.1.1.4'
O O 0.0106 0.0060 'International Tables Vol C Tables 4.2.6.8 and 6.1.1.4'

loop_
_geom_angle_atom_site_label_1
_geom_angle_atom_site_label_2
_geom_angle_atom_site_label_3
_geom_angle
_geom_angle_publ_flag
C6 C1 C2 119.2(2) ?
C6 C1 C1' 119.2(2) ?
C2 C1 C1' 121.6(2) y
C3 C2 C1 117.7(2) ?
C3 C2 C21 121.4(2) ?
C1 C2 C21 120.9(2) y
C4 C3 C2 122.1(3) ?
C5 C4 C3 120.2(3) ?
C4 C5 C6 119.2(3) ?
C5 C6 C1 121.7(3) ?
C21 O21 C21' 125.47(18) y
O21 C21 C22 101.81(19) ?
O21 C21 C2 111.3(2) y
C22 C21 C2 113.4(2) ?
O21 C21 C26 111.3(2) ?
C22 C21 C26 107.0(2) ?
C2 C21 C26 111.6(2) ?
C21 C22 C23 113.1(2) ?
C24 C23 C22 111.4(3) ?
C25 C24 C23 110.7(3) ?
C24 C25 C26 111.7(3) ?
C25 C26 C21 113.0(2) ?
C6' C1' C2' 119.8(2) ?
C6' C1' C1 118.2(2) ?
C2' C1' C1 122.0(2) y
C3' C2' C1' 117.3(3) ?
C3' C2' C21' 121.1(2) ?
C1' C2' C21' 121.6(2) y
C4' C3' C2' 122.2(3) ?
C5' C4' C3' 120.1(3) ?
C4' C5' C6' 119.4(3) ?
C5' C6' C1' 121.2(3) ?
O21 C21' C2' 111.2(2) y
O21 C21' C26' 101.8(2) ?
C2' C21' C26' 113.5(2) ?
O21 C21' C22' 111.2(2) ?
C2' C21' C22' 111.4(2) ?
C26' C21' C22' 107.3(2) ?
C23' C22' C21' 112.2(2) ?
C24' C23' C22' 112.0(3) ?
C23' C24' C25' 111.3(3) ?
C24' C25' C26' 112.0(3) ?
C25' C26' C21' 112.6(2) ?
C6" C1" C2" 119.4(3) ?
C6" C1" C1* 118.6(3) ?
C2" C1" C1* 122.0(2) y
C3" C2" C1" 117.7(3) ?
C3" C2" C21" 121.4(2) ?
C1" C2" C21" 120.9(2) y
C4" C3" C2" 121.6(3) ?
C5" C4" C3" 120.7(3) ?
C4" C5" C6" 119.0(3) ?
C5" C6" C1" 121.6(3) ?
C21" O21" C21* 125.55(17) y
O21" C21" C2" 112.0(2) y
O21" C21" C22" 100.87(19) ?
C2" C21" C22" 113.3(2) ?
O21" C21" C26" 110.8(2) ?
C2" C21" C26" 111.9(2) ?
C22" C21" C26" 107.3(2) ?
C23" C22" C21" 113.1(3) ?
C24" C23" C22" 111.5(3) ?
C23" C24" C25" 110.5(3) ?
C24" C25" C26" 111.3(3) ?
C25" C26" C21" 112.8(2) ?
C6* C1* C2* 119.7(3) ?
C6* C1* C1" 118.0(2) ?
C2* C1* C1" 122.3(2) y
C3* C2* C1* 117.8(2) ?
C3* C2* C21* 120.5(2) ?
C1* C2* C21* 121.7(2) y
C4* C3* C2* 122.0(3) ?
C5* C4* C3* 119.7(3) ?
C6* C5* C4* 119.6(3) ?
C5* C6* C1* 121.2(3) ?
O21" C21* C26* 101.96(19) ?
O21" C21* C2* 111.3(2) y
C26* C21* C2* 113.4(2) ?
O21" C21* C22* 110.0(2) ?
C26* C21* C22* 107.7(2) ?
C2* C21* C22* 112.0(2) ?
C23* C22* C21* 112.5(2) ?
C22* C23* C24* 111.3(3) ?
C25* C24* C23* 110.3(2) ?
C26* C25* C24* 111.2(2) ?
C25* C26* C21* 113.7(2) ?

loop_
_geom_bond_atom_site_label_1
_geom_bond_atom_site_label_2
_geom_bond_site_symmetry_2
_geom_bond_distance
_geom_bond_publ_flag
C1 C6 . 1.388(4) ?
C1 C2 . 1.410(4) y
C1 C1' . 1.487(4) y
C2 C3 . 1.392(4) ?
C2 C21 . 1.531(4) y
C3 C4 . 1.375(4) ?
C4 C5 . 1.368(4) ?
C5 C6 . 1.384(4) ?
O21 C21 . 1.457(3) y
O21 C21' . 1.458(3) y
C21 C22 . 1.524(3) ?
C21 C26 . 1.545(4) ?
C22 C23 . 1.525(4) ?
C23 C24 . 1.514(5) ?
C24 C25 . 1.509(4) ?
C25 C26 . 1.524(4) ?
C1' C6' . 1.391(4) ?
C1' C2' . 1.407(4) y
C2' C3' . 1.403(4) ?
C2' C21' . 1.526(4) y
C3' C4' . 1.376(4) ?
C4' C5' . 1.372(4) ?
C5' C6' . 1.387(4) ?
C21' C26' . 1.528(4) ?
C21' C22' . 1.544(4) ?
C22' C23' . 1.527(4) ?
C23' C24' . 1.512(4) ?
C24' C25' . 1.520(5) ?
C25' C26' . 1.524(4) ?
C1" C6" . 1.398(4) ?
C1" C2" . 1.410(4) y
C1" C1* . 1.483(4) y
C2" C3" . 1.396(4) ?
C2" C21" . 1.526(4) y
C3" C4" . 1.386(4) ?
C4" C5" . 1.367(5) ?
C5" C6" . 1.381(5) ?
O21" C21" . 1.454(3) y
O21" C21* . 1.456(3) y
C21" C22" . 1.530(4) ?
C21" C26" . 1.541(4) ?
C22" C23" . 1.515(4) ?
C23" C24" . 1.509(5) ?
C24" C25" . 1.519(5) ?
C25" C26" . 1.523(4) ?
C1* C6* . 1.396(4) ?
C1* C2* . 1.405(4) y
C2* C3* . 1.397(4) ?
C2* C21* . 1.530(3) y
C3* C4* . 1.383(4) ?
C4* C5* . 1.380(4) ?
C5* C6* . 1.378(5) ?
C21* C26* . 1.524(4) ?
C21* C22* . 1.539(3) ?
C22* C23* . 1.525(4) ?
C23* C24* . 1.525(4) ?
C24* C25* . 1.517(4) ?
C25* C26* . 1.515(4) ?

loop_
_geom_torsion_atom_site_label_1
_geom_torsion_atom_site_label_2
_geom_torsion_atom_site_label_3
_geom_torsion_atom_site_label_4
_geom_torsion
_geom_torsion_publ_flag
C6 C1 C2 C3 -0.2(4) ?
C1' C1 C2 C3 178.3(3) ?
C6 C1 C2 C21 179.4(2) ?
C1' C1 C2 C21 -2.1(4) y
C1 C2 C3 C4 0.8(4) ?
C21 C2 C3 C4 -178.8(3) ?
C2 C3 C4 C5 -0.6(5) ?
C3 C4 C5 C6 -0.4(5) ?
C4 C5 C6 C1 1.0(5) ?
C2 C1 C6 C5 -0.7(4) ?
C1' C1 C6 C5 -179.2(3) ?
C21' O21 C21 C22 -160.1(2) ?
C21' O21 C21 C2 -39.0(3) y
C21' O21 C21 C26 86.2(3) ?
C3 C2 C21 O21 -115.6(3) ?
C1 C2 C21 O21 64.8(3) y
C3 C2 C21 C22 -1.5(4) ?
C1 C2 C21 C22 178.9(2) ?
C3 C2 C21 C26 119.4(3) ?
C1 C2 C21 C26 -60.2(3) ?
O21 C21 C22 C23 -60.8(3) ?
C2 C21 C22 C23 179.5(2) ?
C26 C21 C22 C23 56.0(3) ?
C21 C22 C23 C24 -57.5(3) ?
C22 C23 C24 C25 54.5(4) ?
C23 C24 C25 C26 -54.2(4) ?
C24 C25 C26 C21 56.5(3) ?
O21 C21 C26 C25 54.9(3) ?
C22 C21 C26 C25 -55.5(3) ?
C2 C21 C26 C25 179.9(2) ?
C6 C1 C1' C6' -49.3(4) ?
C2 C1 C1' C6' 132.2(3) ?
C6 C1 C1' C2' 132.5(3) ?
C2 C1 C1' C2' -46.0(4) y
C6' C1' C2' C3' 0.6(4) ?
C1 C1' C2' C3' 178.7(3) ?
C6' C1' C2' C21' -178.4(3) ?
C1 C1' C2' C21' -0.3(4) y
C1' C2' C3' C4' -0.8(5) ?
C21' C2' C3' C4' 178.2(3) ?
C2' C3' C4' C5' 0.3(5) ?
C3' C4' C5' C6' 0.5(5) ?
C4' C5' C6' C1' -0.7(5) ?
C2' C1' C6' C5' 0.1(4) ?
C1 C1' C6' C5' -178.1(3) ?
C21 O21 C21' C2' -38.2(3) y
C21 O21 C21' C26' -159.5(2) ?
C21 O21 C21' C22' 86.5(3) ?
C3' C2' C21' O21 -115.9(3) ?
C1' C2' C21' O21 63.1(3) y
C3' C2' C21' C26' -1.7(4) ?
C1' C2' C21' C26' 177.3(2) ?
C3' C2' C21' C22' 119.5(3) ?
C1' C2' C21' C22' -61.5(3) ?
O21 C21' C22' C23' 53.5(3) ?
C2' C21' C22' C23' 178.1(2) ?
C26' C21' C22' C23' -57.1(3) ?
C21' C22' C23' C24' 56.4(3) ?
C22' C23' C24' C25' -52.5(3) ?
C23' C24' C25' C26' 52.3(4) ?
C24' C25' C26' C21' -56.3(3) ?
O21 C21' C26' C25' -59.8(3) ?
C2' C21' C26' C25' -179.4(2) ?
C22' C21' C26' C25' 57.1(3) ?
C6" C1" C2" C3" 0.5(4) ?
C1* C1" C2" C3" -179.6(2) ?
C6" C1" C2" C21" 179.8(2) ?
C1* C1" C2" C21" -0.2(4) y
C1" C2" C3" C4" -0.2(4) ?
C21" C2" C3" C4" -179.6(3) ?
C2" C3" C4" C5" -0.2(5) ?
C3" C4" C5" C6" 0.3(5) ?
C4" C5" C6" C1" -0.1(5) ?
C2" C1" C6" C5" -0.3(4) ?
C1* C1" C6" C5" 179.8(3) ?
C21* O21" C21" C2" -40.6(3) y
C21* O21" C21" C22" -161.4(2) ?
C21* O21" C21" C26" 85.2(3) ?
C3" C2" C21" O21" -117.1(3) ?
C1" C2" C21" O21" 63.5(3) y
C3" C2" C21" C22" -3.8(3) ?
C1" C2" C21" C22" 176.8(2) ?
C3" C2" C21" C26" 117.7(3) ?
C1" C2" C21" C26" -61.7(3) ?
O21" C21" C22" C23" -60.5(3) ?
C2" C21" C22" C23" 179.6(2) ?
C26" C21" C22" C23" 55.6(3) ?
C21" C22" C23" C24" -57.5(4) ?
C22" C23" C24" C25" 55.2(4) ?
C23" C24" C25" C26" -54.9(4) ?
C24" C25" C26" C21" 56.6(3) ?
O21" C21" C26" C25" 54.1(3) ?
C2" C21" C26" C25" 179.9(3) ?
C22" C21" C26" C25" -55.2(3) ?
C6" C1" C1* C6* -47.5(3) ?
C2" C1" C1* C6* 132.6(3) ?
C6" C1" C1* C2* 135.0(3) ?
C2" C1" C1* C2* -45.0(4) y
C6* C1* C2* C3* -0.5(4) ?
C1" C1* C2* C3* 177.0(2) ?
C6* C1* C2* C21* 179.6(2) ?
C1" C1* C2* C21* -2.9(4) y
C1* C2* C3* C4* -0.5(4) ?
C21* C2* C3* C4* 179.4(3) ?
C2* C3* C4* C5* 0.7(4) ?
C3* C4* C5* C6* 0.1(5) ?
C4* C5* C6* C1* -1.1(4) ?
C2* C1* C6* C5* 1.4(4) ?
C1" C1* C6* C5* -176.3(3) ?
C21" O21" C21* C26* -157.2(2) ?
C21" O21" C21* C2* -36.0(3) y
C21" O21" C21* C22* 88.7(3) ?
C3* C2* C21* O21" -116.3(3) ?
C1* C2* C21* O21" 63.5(3) y
C3* C2* C21* C26* -2.1(3) ?
C1* C2* C21* C26* 177.8(2) ?
C3* C2* C21* C22* 120.0(3) ?
C1* C2* C21* C22* -60.1(3) ?
O21" C21* C22* C23* 55.3(3) ?
C26* C21* C22* C23* -55.1(3) ?
C2* C21* C22* C23* 179.6(2) ?
C21* C22* C23* C24* 56.9(3) ?
C22* C23* C24* C25* -55.3(3) ?
C23* C24* C25* C26* 54.7(4) ?
C24* C25* C26* C21* -56.8(3) ?
O21" C21* C26* C25* -60.4(3) ?
C2* C21* C26* C25* 179.9(2) ?
C22* C21* C26* C25* 55.4(3) ?

loop_
_cod_related_entry_id
_cod_related_entry_database
_cod_related_entry_code
1 ChemSpider 30652201
